data_4025681
loop_
_publ_author_name
'William Clegg'
'Ross W. Harrington'
'Michael North'
'Pedro Villuendas'

_publ_section_title
;
 A Bimetallic Aluminum(salen) Complex for the Synthesis of
 1,3-Oxathiolane-2-thiones and 1,3-Dithiolane-2-thiones
;
_journal_name_full 'Journal of Organic Chemistry'
_journal_page_first 6201
_journal_page_last 6207
_journal_paper_doi 10.1021/jo101121h
_journal_volume 75
_journal_year 2010
_chemical_formula_moiety 'C7 H10 S3'
_chemical_formula_sum 'C7 H10 S3'
_chemical_formula_weight 190.33
_chemical_name_systematic
;
 ?
;
_space_group_IT_number 62
_symmetry_cell_setting orthorhombic
_symmetry_space_group_name_Hall '-P 2ac 2n'
_symmetry_space_group_name_H-M 'P n m a'
_atom_sites_solution_hydrogens geom
_atom_sites_solution_primary direct
_atom_sites_solution_secondary difmap
_audit_creation_method SHELXL-97
_cell_angle_alpha 90.00
_cell_angle_beta 90.00
_cell_angle_gamma 90.00
_cell_formula_units_Z 4
_cell_length_a 12.759(7)
_cell_length_b 10.142(5)
_cell_length_c 6.664(3)
_cell_measurement_reflns_used 564
_cell_measurement_temperature 120(2)
_cell_measurement_theta_max 18.1
_cell_measurement_theta_min 3.1
_cell_volume 862.3(7)
_computing_cell_refinement 'Bruker APEX2'
_computing_data_collection 'Rigaku CrystalClear'
_computing_data_reduction 'Bruker APEX2'
_computing_molecular_graphics 'Bruker SHELXTL'
_computing_publication_material 'Bruker SHELXTL and local programs'
_computing_structure_refinement 'Bruker SHELXTL'
_computing_structure_solution 'Bruker SHELXTL'
_diffrn_ambient_temperature 120(2)
_diffrn_measured_fraction_theta_full 1.000
_diffrn_measured_fraction_theta_max 1.000
_diffrn_measurement_device_type 'Crystal Logic diffractometer and Rigaku Saturn 724+ detector'
_diffrn_measurement_method 'thick-slice \w scans'
_diffrn_radiation_monochromator 'silicon double crystal'
_diffrn_radiation_source 'Diamond Light Source beamline I19'
_diffrn_radiation_type synchrotron
_diffrn_radiation_wavelength 0.6889
_diffrn_reflns_av_R_equivalents 0.1227
_diffrn_reflns_av_sigmaI/netI 0.0797
_diffrn_reflns_limit_h_max 15
_diffrn_reflns_limit_h_min -15
_diffrn_reflns_limit_k_max 12
_diffrn_reflns_limit_k_min -12
_diffrn_reflns_limit_l_max 6
_diffrn_reflns_limit_l_min -7
_diffrn_reflns_number 6324
_diffrn_reflns_theta_full 24.18
_diffrn_reflns_theta_max 24.18
_diffrn_reflns_theta_min 3.10
_diffrn_standards_number 0
_exptl_absorpt_coefficient_mu 0.707
_exptl_absorpt_correction_type none
_exptl_crystal_colour colourless
_exptl_crystal_density_diffrn 1.466
_exptl_crystal_density_method 'not measured'
_exptl_crystal_description plate
_exptl_crystal_F_000 400
_exptl_crystal_size_max 0.005
_exptl_crystal_size_mid 0.005
_exptl_crystal_size_min 0.001
_refine_diff_density_max 0.358
_refine_diff_density_min -0.383
_refine_diff_density_rms 0.085
_refine_ls_extinction_coef 0.021(4)
_refine_ls_extinction_expression Fc^*^=kFc[1+0.001xFc^2^\l^3^/sin(2\q)]^-1/4^
_refine_ls_extinction_method SHELXL
_refine_ls_goodness_of_fit_ref 1.014
_refine_ls_hydrogen_treatment constr
_refine_ls_matrix_type full
_refine_ls_number_parameters 86
_refine_ls_number_reflns 805
_refine_ls_number_restraints 72
_refine_ls_restrained_S_all 0.974
_refine_ls_R_factor_all 0.0937
_refine_ls_R_factor_gt 0.0462
_refine_ls_shift/su_max 0.000
_refine_ls_shift/su_mean 0.000
_refine_ls_structure_factor_coef Fsqd
_refine_ls_weighting_details 'calc w=1/[\s^2^(Fo^2^)+(0.0571P)^2^+0.1532P] where P=(Fo^2^+2Fc^2^)/3'
_refine_ls_weighting_scheme calc
_refine_ls_wR_factor_gt 0.1037
_refine_ls_wR_factor_ref 0.1246
_reflns_number_gt 487
_reflns_number_total 805
_reflns_threshold_expression I>2\s(I)
_cod_data_source_file jo101121h_si_001_2.cif
_cod_data_source_block mn32_compound_4i
_cod_database_code 4025681

loop_
_symmetry_equiv_pos_as_xyz
'x, y, z'
'-x+1/2, -y, z+1/2'
'-x, y+1/2, -z'
'x+1/2, -y+1/2, -z+1/2'
'-x, -y, -z'
'x-1/2, y, -z-1/2'
'x, -y-1/2, z'
'-x-1/2, y-1/2, z-1/2'

loop_
_atom_site_label
_atom_site_type_symbol
_atom_site_fract_x
_atom_site_fract_y
_atom_site_fract_z
_atom_site_U_iso_or_equiv
_atom_site_adp_type
_atom_site_occupancy
_atom_site_symmetry_multiplicity
_atom_site_calc_flag
_atom_site_refinement_flags
_atom_site_disorder_assembly
_atom_site_disorder_group
S1 S 0.17566(11) 0.2500 0.1034(2) 0.0315(5) Uani 1 2 d SDU A .
C1 C 0.2552(4) 0.2500 0.2972(9) 0.0243(13) Uani 1 2 d SDU . .
S2 S 0.2961(10) 0.1019(10) 0.4089(13) 0.0331(17) Uani 0.50 1 d PDU A -1
S3 S 0.3042(11) 0.3889(11) 0.4101(17) 0.049(3) Uani 0.50 1 d PDU A -1
C2 C 0.3615(9) 0.1717(14) 0.6214(19) 0.028(3) Uani 0.50 1 d PDU A -1
H2 H 0.3070 0.1791 0.7287 0.034 Uiso 0.50 1 calc PR A -1
C3 C 0.4512(10) 0.100(2) 0.715(2) 0.026(3) Uani 0.50 1 d PDU A -1
H3A H 0.5098 0.0957 0.6177 0.031 Uiso 0.50 1 calc PR A -1
H3B H 0.4294 0.0083 0.7451 0.031 Uiso 0.50 1 calc PR A -1
C4 C 0.490(2) 0.167(2) 0.912(4) 0.041(5) Uani 0.50 1 d PU A -1
H4A H 0.4361 0.1593 1.0181 0.050 Uiso 0.50 1 calc PR A -1
H4B H 0.5550 0.1240 0.9602 0.050 Uiso 0.50 1 calc PR A -1
C5 C 0.512(2) 0.313(2) 0.868(4) 0.034(4) Uani 0.50 1 d PU A -1
H5A H 0.5287 0.3575 0.9962 0.041 Uiso 0.50 1 calc PR A -1
H5B H 0.5747 0.3186 0.7819 0.041 Uiso 0.50 1 calc PR A -1
C6 C 0.4248(11) 0.392(3) 0.766(2) 0.035(4) Uani 0.50 1 d PDU A -1
H6A H 0.4497 0.4815 0.7307 0.042 Uiso 0.50 1 calc PR A -1
H6B H 0.3632 0.4003 0.8560 0.042 Uiso 0.50 1 calc PR A -1
C7 C 0.3963(9) 0.3133(12) 0.5760(18) 0.023(3) Uani 0.50 1 d PDU A -1
H7 H 0.4629 0.3051 0.4978 0.027 Uiso 0.50 1 calc PR A -1

loop_
_atom_site_aniso_label
_atom_site_aniso_U_11
_atom_site_aniso_U_22
_atom_site_aniso_U_33
_atom_site_aniso_U_23
_atom_site_aniso_U_13
_atom_site_aniso_U_12
S1 0.0319(8) 0.0336(8) 0.0292(10) 0.000 -0.0050(7) 0.000
C1 0.027(3) 0.025(3) 0.021(3) 0.000 0.004(2) 0.000
S2 0.049(4) 0.020(3) 0.031(4) 0.002(2) -0.015(3) -0.008(2)
S3 0.050(4) 0.021(3) 0.076(6) -0.006(3) -0.036(4) 0.006(3)
C2 0.026(7) 0.032(5) 0.026(7) 0.004(5) 0.001(4) -0.011(5)
C3 0.027(6) 0.023(5) 0.027(7) 0.004(6) 0.002(5) -0.008(6)
C4 0.067(13) 0.035(6) 0.023(11) 0.000(7) -0.006(7) -0.003(7)
C5 0.048(9) 0.034(7) 0.019(11) -0.004(5) -0.011(7) -0.013(6)
C6 0.039(8) 0.035(6) 0.030(8) -0.015(7) -0.005(6) 0.000(8)
C7 0.025(7) 0.017(4) 0.026(6) -0.010(4) -0.004(5) 0.008(4)

loop_
_atom_type_symbol
_atom_type_description
_atom_type_scat_dispersion_real
_atom_type_scat_dispersion_imag
_atom_type_scat_source
C C 0.0033 0.0016 'International Tables Vol C Tables 4.2.6.8 and 6.1.1.4'
H H 0.0000 0.0000 'International Tables Vol C Tables 4.2.6.8 and 6.1.1.4'
S S 0.1002 0.1169 'International Tables Vol C Tables 4.2.6.8 and 6.1.1.4'

loop_
_geom_angle_atom_site_label_1
_geom_angle_atom_site_label_2
_geom_angle_atom_site_label_3
_geom_angle
_geom_angle_site_symmetry_1
_geom_angle_site_symmetry_3
_geom_angle_publ_flag
S1 C1 S2 121.1(4) . . ?
S1 C1 S3 124.8(4) . . ?
S2 C1 S3 114.1(3) . . ?
C1 S2 C2 97.8(7) . . ?
C1 S3 C7 99.1(7) . . ?
S2 C2 H2 105.8 . . ?
S2 C2 C3 119.6(11) . . ?
S2 C2 C7 110.5(13) . . ?
H2 C2 C3 105.8 . . ?
H2 C2 C7 105.8 . . ?
C3 C2 C7 108.5(11) . . ?
C2 C3 H3A 109.1 . . ?
C2 C3 H3B 109.1 . . ?
C2 C3 C4 112.3(16) . . ?
H3A C3 H3B 107.9 . . ?
H3A C3 C4 109.1 . . ?
H3B C3 C4 109.1 . . ?
C3 C4 H4A 110.0 . . ?
C3 C4 H4B 110.0 . . ?
C3 C4 C5 108(2) . . ?
H4A C4 H4B 108.4 . . ?
H4A C4 C5 110.0 . . ?
H4B C4 C5 110.0 . . ?
C4 C5 H5A 107.9 . . ?
C4 C5 H5B 107.9 . . ?
C4 C5 C6 117(3) . . ?
H5A C5 H5B 107.2 . . ?
H5A C5 C6 107.9 . . ?
H5B C5 C6 107.9 . . ?
C5 C6 H6A 110.7 . . ?
C5 C6 H6B 110.7 . . ?
C5 C6 C7 105.3(16) . . ?
H6A C6 H6B 108.8 . . ?
H6A C6 C7 110.7 . . ?
H6B C6 C7 110.7 . . ?
S3 C7 C2 109.5(12) . . ?
S3 C7 C6 116.2(11) . . ?
S3 C7 H7 105.8 . . ?
C2 C7 C6 113.0(13) . . ?
C2 C7 H7 105.8 . . ?
C6 C7 H7 105.8 . . ?

loop_
_geom_bond_atom_site_label_1
_geom_bond_atom_site_label_2
_geom_bond_distance
_geom_bond_site_symmetry_2
_geom_bond_publ_flag
S1 C1 1.643(6) . ?
C1 S2 1.756(8) . ?
C1 S3 1.715(8) . ?
S2 C2 1.790(11) . ?
S3 C7 1.787(11) . ?
C2 H2 1.000 . ?
C2 C3 1.49(2) . ?
C2 C7 1.533(10) . ?
C3 H3A 0.990 . ?
C3 H3B 0.990 . ?
C3 C4 1.56(4) . ?
C4 H4A 0.990 . ?
C4 H4B 0.990 . ?
C4 C5 1.535(15) . ?
C5 H5A 0.990 . ?
C5 H5B 0.990 . ?
C5 C6 1.52(4) . ?
C6 H6A 0.990 . ?
C6 H6B 0.990 . ?
C6 C7 1.54(2) . ?
C7 H7 1.000 . ?

loop_
_geom_torsion_atom_site_label_1
_geom_torsion_atom_site_label_2
_geom_torsion_atom_site_label_3
_geom_torsion_atom_site_label_4
_geom_torsion
_geom_torsion_site_symmetry_1
_geom_torsion_site_symmetry_2
_geom_torsion_site_symmetry_3
_geom_torsion_site_symmetry_4
_geom_torsion_publ_flag
S1 C1 S2 C2 -172.2(5) . . . . ?
S3 C1 S2 C2 7.2(5) . . . . ?
S1 C1 S3 C7 -171.6(5) . . . . ?
S2 C1 S3 C7 9.1(6) . . . . ?
C1 S2 C2 C3 -151.3(11) . . . . ?
C1 S2 C2 C7 -24.3(10) . . . . ?
S2 C2 C3 C4 -173.5(12) . . . . ?
C7 C2 C3 C4 58.6(17) . . . . ?
C2 C3 C4 C5 -52(3) . . . . ?
C3 C4 C5 C6 52(3) . . . . ?
C4 C5 C6 C7 -54(3) . . . . ?
S2 C2 C7 S3 32.8(13) . . . . ?
S2 C2 C7 C6 164.0(9) . . . . ?
C3 C2 C7 S3 165.7(9) . . . . ?
C3 C2 C7 C6 -63.2(13) . . . . ?
C5 C6 C7 S3 -174.3(13) . . . . ?
C5 C6 C7 C2 58.0(17) . . . . ?
C1 S3 C7 C2 -25.4(12) . . . . ?
C1 S3 C7 C6 -154.9(11) . . . . ?
